data_4347937
loop_
_publ_author_name
'Aguirrechu-Comer\'on, Amagoia'
'Hern\'andez-Molina, Rita'
'Rodr\'iguez-Hern\'andez, Pl\'acida'
'Mu\~noz, Alfonso'
'Rodr\'iguez-Mendoza, Ulises R'
'Lav\'in, V\?\'ictor'
'Angel, Ross J.'
'Gonzalez-Platas, Javier'

_publ_section_title
;
 Experimental and ab Initio Study of
 Catena(bis(\m2-iodo)-6-methylquinoline-copper(I)) under Pressure:
 Synthesis, Crystal Structure, Electronic, and Luminescence Properties.
;
_journal_issue 15
_journal_name_full 'Inorganic chemistry'
_journal_page_first 7476
_journal_page_last 7484
_journal_paper_doi 10.1021/acs.inorgchem.6b00796
_journal_volume 55
_journal_year 2016
_chemical_formula_moiety 'C10 H9 Cu I N'
_chemical_formula_sum 'C10 H9 Cu I N'
_chemical_formula_weight 333.62
_space_group_crystal_system triclinic
_space_group_IT_number 2
_space_group_name_Hall '-P 1'
_space_group_name_H-M_alt 'P -1'
_atom_sites_solution_hydrogens geom
_atom_sites_solution_primary direct
_audit_creation_date 2016-03-11
_audit_creation_method
;
Olex2 1.2
(compiled 2016.02.19 svn.r3266 for OlexSys, GUI svn.r5155)
;
_cell_angle_alpha 88.411(13)
_cell_angle_beta 84.745(13)
_cell_angle_gamma 80.039(13)
_cell_formula_units_Z 2
_cell_length_a 4.3086(4)
_cell_length_b 9.7205(15)
_cell_length_c 10.6226(18)
_cell_measurement_reflns_used 1578
_cell_measurement_temperature 298(1)
_cell_measurement_theta_max 28.0540
_cell_measurement_theta_min 2.8400
_cell_volume 436.31(11)
_computing_cell_refinement 'CrysAlisPro 1.171.38.41l (Rigaku OD, 2015)'
_computing_data_collection 'CrysAlisPro 1.171.38.41l (Rigaku OD, 2015)'
_computing_data_reduction 'CrysAlisPro 1.171.38.41l (Rigaku OD, 2015)'
_computing_molecular_graphics 'Olex2 (Dolomanov et al., 2009)'
_computing_publication_material 'Olex2 (Dolomanov et al., 2009)'
_computing_structure_refinement 'ShelXL (Sheldrick, 2015)'
_computing_structure_solution 'ShelXT (Sheldrick, 2015)'
_diffrn_ambient_pressure 1780000(40000)
_diffrn_ambient_temperature 298(1)
_diffrn_detector 'CCD plate'
_diffrn_detector_area_resol_mean 8.1268
_diffrn_detector_type EosS2
_diffrn_measured_fraction_theta_full 0.361
_diffrn_measured_fraction_theta_max 0.313
_diffrn_measurement_details
;
List of Runs (angles in degrees, time in seconds):

  # Type    Start    End  Width  t~exp~   \w     \q     \k     \f   Frames
--------------------------------------------------------------------------
  1  \w      6.00  31.00   0.50   10.00    --   26.17  26.00  -7.00   50
  2  \w    -10.00  22.00   0.50   10.00    --   26.17  53.00 -17.00   64
  3  \w    -16.00  44.00   0.50   10.00    --   26.17 -13.00   3.00  120
  4  \w     13.00  38.00   0.50   10.00    --   26.17 -77.00  60.00   50
  5  \w     39.00  68.00   0.50   10.00    --   26.17 -81.00  29.00   58
  6  \w     37.00  63.00   0.50   10.00    --   26.17 -99.00  60.00   52
  7  \w     31.00  96.00   0.50   10.00    --   26.17-134.00  57.00  130
  8  \w     10.00  37.00   0.50   10.00    --  -26.79 -26.00   7.00   54
  9  \w    -22.00   9.00   0.50   10.00    --  -26.79 -53.00  17.00   62
 10  \w    -27.00  16.00   0.50   10.00    --  -26.79 -39.00  12.00   86
 11  \w    -34.00   1.00   0.50   10.00    --   26.17  26.00  -7.00   70
 12  \w    -26.00   4.00   0.50   10.00    --   26.17  97.00 -35.00   60
 13  \w    -45.00 -17.00   0.50   10.00    --   26.17 134.00 -57.00   56
 14  \w    -68.00  -2.00   0.50   10.00    --  -26.79  81.00 -29.00  132
 15  \w    -38.00 -13.00   0.50   10.00    --  -26.79  77.00 -60.00   50
 16  \w    -39.00  10.00   0.50   10.00    --  -26.79   0.00   0.00   98
;
_diffrn_measurement_device 'four-circle diffractometer'
_diffrn_measurement_device_type 'SuperNova, Dualflex, EosS2'
_diffrn_measurement_method '\w scans'
_diffrn_orient_matrix_type 'CrysAlisPro convention (1999,Acta A55,543-557)'
_diffrn_orient_matrix_UB_11 -0.0121157000
_diffrn_orient_matrix_UB_12 0.0569045000
_diffrn_orient_matrix_UB_13 -0.0435670000
_diffrn_orient_matrix_UB_21 0.0440247000
_diffrn_orient_matrix_UB_22 -0.0472827000
_diffrn_orient_matrix_UB_23 -0.0507858000
_diffrn_orient_matrix_UB_31 -0.1614631000
_diffrn_orient_matrix_UB_32 -0.0039783000
_diffrn_orient_matrix_UB_33 -0.0044345000
_diffrn_radiation_monochromator graphite
_diffrn_radiation_probe x-ray
_diffrn_radiation_type MoK\a
_diffrn_radiation_wavelength 0.71073
_diffrn_reflns_av_R_equivalents 0.0686
_diffrn_reflns_av_unetI/netI 0.0500
_diffrn_reflns_Laue_measured_fraction_full 0.361
_diffrn_reflns_Laue_measured_fraction_max 0.313
_diffrn_reflns_limit_h_max 5
_diffrn_reflns_limit_h_min -5
_diffrn_reflns_limit_k_max 10
_diffrn_reflns_limit_k_min -9
_diffrn_reflns_limit_l_max 11
_diffrn_reflns_limit_l_min -12
_diffrn_reflns_number 2903
_diffrn_reflns_point_group_measured_fraction_full 0.361
_diffrn_reflns_point_group_measured_fraction_max 0.313
_diffrn_reflns_theta_full 25.242
_diffrn_reflns_theta_max 28.118
_diffrn_reflns_theta_min 2.852
_diffrn_source 'fine-focus sealed X-ray tube'
_diffrn_source_type 'Enhance (Mo) X-ray Source'
_exptl_absorpt_coefficient_mu 5.982
_exptl_absorpt_correction_T_max 1.00000
_exptl_absorpt_correction_T_min 0.55840
_exptl_absorpt_correction_type multi-scan
_exptl_absorpt_process_details
;
CrysAlisPro 1.171.38.41l (Rigaku Oxford Diffraction, 2015)
Empirical absorption correction using spherical harmonics,
 implemented in SCALE3 ABSPACK scaling algorithm.
;
_exptl_crystal_colour yellow
_exptl_crystal_colour_primary yellow
_exptl_crystal_density_diffrn 2.539
_exptl_crystal_description plate
_exptl_crystal_F_000 316
_exptl_crystal_size_max 0.167
_exptl_crystal_size_mid 0.075
_exptl_crystal_size_min 0.05
_refine_diff_density_max 0.816
_refine_diff_density_min -0.587
_refine_diff_density_rms 0.138
_refine_ls_extinction_coef 0.013(3)
_refine_ls_extinction_expression Fc^*^=kFc[1+0.001xFc^2^\l^3^/sin(2\q)]^-1/4^
_refine_ls_extinction_method 'SHELXL-2014/7 (Sheldrick 2014'
_refine_ls_goodness_of_fit_ref 1.131
_refine_ls_hydrogen_treatment constr
_refine_ls_matrix_type full
_refine_ls_number_parameters 65
_refine_ls_number_reflns 667
_refine_ls_number_restraints 0
_refine_ls_restrained_S_all 1.131
_refine_ls_R_factor_all 0.0419
_refine_ls_R_factor_gt 0.0380
_refine_ls_shift/su_max 0.001
_refine_ls_shift/su_mean 0.000
_refine_ls_structure_factor_coef Fsqd
_refine_ls_weighting_details 'w=1/[\s^2^(Fo^2^)+(0.0456P)^2^] where P=(Fo^2^+2Fc^2^)/3'
_refine_ls_weighting_scheme calc
_refine_ls_wR_factor_gt 0.0874
_refine_ls_wR_factor_ref 0.0901
_reflns_Friedel_coverage 0.000
_reflns_number_gt 603
_reflns_number_total 667
_reflns_threshold_expression 'I > 2\s(I)'
_cod_data_source_file ic6b00796_si_001.cif
_cod_data_source_block CuI_11_178GPa
_cod_original_cell_volume 436.32(11)
_cod_database_code 4347937
_shelx_space_group_comment
;
The symmetry employed for this shelxl refinement is uniquely defined
by the following loop, which should always be used as a source of
symmetry information in preference to the above space-group names.
They are only intended as comments.
;
_reflns_odcompleteness_completeness 34.65
_reflns_odcompleteness_iscentric 1
_reflns_odcompleteness_theta 26.32
_olex2_refinement_description
;
1. Fixed Uiso
 At 1.2 times of:
  All C(H) groups
 At 1.5 times of:
  All C(H,H,H) groups
2.a Aromatic/amide H refined with riding coordinates:
 C1(H1), C8(H8), C5(H5), C2(H2), C7(H7), C3(H3)
2.b Idealised Me refined as rotating group:
 C10(H10A,H10B,H10C)
;
_shelx_shelxl_version_number 2014/7
_olex2_submission_special_instructions 'No special instructions were received'
_oxdiff_exptl_absorpt_empirical_details
;
Empirical correction (ABSPACK) includes:
- Absorption correction using spherical harmonics
- Frame scaling
;
_oxdiff_exptl_absorpt_empirical_full_max 2.135
_oxdiff_exptl_absorpt_empirical_full_min 0.549

loop_
_space_group_symop_operation_xyz
'x, y, z'
'-x, -y, -z'

loop_
_atom_site_label
_atom_site_type_symbol
_atom_site_fract_x
_atom_site_fract_y
_atom_site_fract_z
_atom_site_U_iso_or_equiv
_atom_site_adp_type
_atom_site_occupancy
_atom_site_site_symmetry_order
_atom_site_calc_flag
_atom_site_refinement_flags_posn
I1 I 1.34216(12) 0.34727(14) 0.11529(11) 0.0166(13) Uani 1 1 d .
Cu1 Cu 1.1572(3) 0.6033(3) 0.0333(2) 0.034(2) Uani 1 1 d .
N1 N 0.9925(16) 0.7648(18) 0.1526(14) 0.0204(16) Uiso 1 1 d .
C9 C 0.7543(18) 0.757(2) 0.2471(17) 0.0178(18) Uiso 1 1 d .
C4 C 0.5983(19) 0.880(2) 0.3152(18) 0.0195(19) Uiso 1 1 d .
C1 C 1.076(2) 0.885(2) 0.1255(18) 0.025(2) Uiso 1 1 d .
H1 H 1.2464 0.8868 0.0656 0.029 Uiso 1 1 calc R
C8 C 0.6671(19) 0.630(2) 0.2795(17) 0.0220(19) Uiso 1 1 d .
H8 H 0.7631 0.5516 0.2341 0.026 Uiso 1 1 calc R
C5 C 0.3693(18) 0.856(2) 0.4190(18) 0.0194(19) Uiso 1 1 d .
H5 H 0.2742 0.9320 0.4688 0.023 Uiso 1 1 calc R
C2 C 0.925(2) 1.015(2) 0.1808(18) 0.029(2) Uiso 1 1 d .
H2 H 0.9824 1.0996 0.1543 0.035 Uiso 1 1 calc R
C6 C 0.2922(19) 0.739(2) 0.4456(18) 0.0203(19) Uiso 1 1 d .
C7 C 0.4421(19) 0.617(2) 0.3772(17) 0.023(2) Uiso 1 1 d .
H7 H 0.3879 0.5304 0.3986 0.028 Uiso 1 1 calc R
C3 C 0.683(2) 1.006(2) 0.2780(18) 0.0223(19) Uiso 1 1 d .
H3 H 0.5792 1.0872 0.3179 0.027 Uiso 1 1 calc R
C10 C 0.064(2) 0.717(2) 0.5610(19) 0.026(2) Uiso 1 1 d .
H10A H 0.1819 0.6733 0.6281 0.039 Uiso 1 1 calc GR
H10B H -0.0789 0.6578 0.5384 0.039 Uiso 1 1 calc GR
H10C H -0.0549 0.8053 0.5887 0.039 Uiso 1 1 calc GR

loop_
_atom_site_aniso_label
_atom_site_aniso_U_11
_atom_site_aniso_U_22
_atom_site_aniso_U_33
_atom_site_aniso_U_23
_atom_site_aniso_U_13
_atom_site_aniso_U_12
I1 0.0215(4) 0.010(2) 0.0174(18) 0.009(2) 0.0008(4) -0.0027(5)
Cu1 0.0378(7) 0.026(4) 0.036(3) -0.008(4) 0.0079(10) -0.0054(12)

loop_
_atom_type_symbol
_atom_type_description
_atom_type_scat_dispersion_real
_atom_type_scat_dispersion_imag
_atom_type_scat_source
C C 0.0033 0.0016 'International Tables Vol C Tables 4.2.6.8 and 6.1.1.4'
H H 0.0000 0.0000 'International Tables Vol C Tables 4.2.6.8 and 6.1.1.4'
Cu Cu 0.3201 1.2651 'International Tables Vol C Tables 4.2.6.8 and 6.1.1.4'
I I -0.4742 1.8119 'International Tables Vol C Tables 4.2.6.8 and 6.1.1.4'
N N 0.0061 0.0033 'International Tables Vol C Tables 4.2.6.8 and 6.1.1.4'

loop_
_exptl_crystal_face_index_h
_exptl_crystal_face_index_k
_exptl_crystal_face_index_l
_exptl_crystal_face_perp_dist
-6 -5 -2 0.0614
-2 -9 -11 0.0422
6 1 -3 0.0703
2 9 11 0.0286
0 -10 10 0.0250
0 10 -10 0.0250

loop_
_geom_angle_atom_site_label_1
_geom_angle_atom_site_label_2
_geom_angle_atom_site_label_3
_geom_angle
_geom_angle_site_symmetry_1
_geom_angle_site_symmetry_3
Cu1 I1 Cu1 77.30(7) . 2_865
Cu1 I1 Cu1 61.44(7) . 2_765
Cu1 I1 Cu1 105.54(12) 2_865 2_765
I1 Cu1 I1 102.70(7) . 2_865
I1 Cu1 I1 118.56(7) . 2_765
I1 Cu1 I1 105.54(12) 2_865 2_765
I1 Cu1 Cu1 61.50(13) . 2_765
I1 Cu1 Cu1 118.56(7) 2_865 2_765
Cu1 Cu1 I1 57.06(9) 2_765 2_765
N1 Cu1 I1 122.4(6) . .
N1 Cu1 I1 111.1(4) . 2_865
N1 Cu1 I1 95.7(4) . 2_765
N1 Cu1 Cu1 127.7(3) . 2_765
C9 N1 Cu1 121.6(11) . .
C1 N1 Cu1 118.5(10) . .
C1 N1 C9 118.9(10) . .
N1 C9 C4 120.8(18) . .
C8 C9 N1 120.0(10) . .
C8 C9 C4 119.2(14) . .
C9 C4 C5 115.4(19) . .
C3 C4 C9 117.8(15) . .
C3 C4 C5 126.8(10) . .
N1 C1 H1 117.5 . .
N1 C1 C2 125.0(14) . .
C2 C1 H1 117.5 . .
C9 C8 H8 119.1 . .
C7 C8 C9 121.7(11) . .
C7 C8 H8 119.1 . .
C4 C5 H5 118.1 . .
C6 C5 C4 123.9(10) . .
C6 C5 H5 118.1 . .
C1 C2 H2 122.2 . .
C3 C2 C1 116(2) . .
C3 C2 H2 122.2 . .
C5 C6 C7 120.9(16) . .
C5 C6 C10 122.1(10) . .
C7 C6 C10 117(2) . .
C8 C7 C6 119(2) . .
C8 C7 H7 120.6 . .
C6 C7 H7 120.6 . .
C4 C3 C2 121.5(12) . .
C4 C3 H3 119.2 . .
C2 C3 H3 119.2 . .
C6 C10 H10A 109.5 . .
C6 C10 H10B 109.5 . .
C6 C10 H10C 109.5 . .
H10A C10 H10B 109.5 . .
H10A C10 H10C 109.5 . .
H10B C10 H10C 109.5 . .

loop_
_geom_bond_atom_site_label_1
_geom_bond_atom_site_label_2
_geom_bond_distance
_geom_bond_site_symmetry_2
I1 Cu1 2.628(4) .
I1 Cu1 2.752(2) 2_765
I1 Cu1 2.659(2) 2_865
Cu1 I1 2.659(2) 2_865
Cu1 I1 2.752(2) 2_765
Cu1 Cu1 2.751(3) 2_765
Cu1 N1 2.033(7) .
N1 C9 1.379(19) .
N1 C1 1.30(3) .
C9 C4 1.447(13) .
C9 C8 1.37(3) .
C4 C5 1.45(3) .
C4 C3 1.37(3) .
C1 H1 0.9300 .
C1 C2 1.432(18) .
C8 H8 0.9300 .
C8 C7 1.37(2) .
C5 H5 0.9300 .
C5 C6 1.26(3) .
C2 H2 0.9300 .
C2 C3 1.41(2) .
C6 C7 1.433(15) .
C6 C10 1.54(3) .
C7 H7 0.9300 .
C3 H3 0.9300 .
C10 H10A 0.9600 .
C10 H10B 0.9600 .
C10 H10C 0.9600 .

loop_
_geom_torsion_atom_site_label_1
_geom_torsion_atom_site_label_2
_geom_torsion_atom_site_label_3
_geom_torsion_atom_site_label_4
_geom_torsion
Cu1 N1 C9 C4 -168.1(12)
Cu1 N1 C9 C8 13(2)
Cu1 N1 C1 C2 164.2(12)
N1 C9 C4 C5 -175.3(14)
N1 C9 C4 C3 3(2)
N1 C9 C8 C7 176.7(15)
N1 C1 C2 C3 5(2)
C9 N1 C1 C2 -4(2)
C9 C4 C5 C6 -4(2)
C9 C4 C3 C2 -3(2)
C9 C8 C7 C6 1(2)
C4 C9 C8 C7 -2(2)
C4 C5 C6 C7 3(3)
C4 C5 C6 C10 176.3(15)
C1 N1 C9 C4 0(2)
C1 N1 C9 C8 -178.5(16)
C1 C2 C3 C4 -1(2)
C8 C9 C4 C5 3(2)
C8 C9 C4 C3 -178.0(15)
C5 C4 C3 C2 175.6(15)
C5 C6 C7 C8 -2(3)
C3 C4 C5 C6 177.2(17)
C10 C6 C7 C8 -174.9(14)

loop_
_exptl_oxdiff_crystal_face_indexfrac_h
_exptl_oxdiff_crystal_face_indexfrac_k
_exptl_oxdiff_crystal_face_indexfrac_l
_exptl_oxdiff_crystal_face_x
_exptl_oxdiff_crystal_face_y
_exptl_oxdiff_crystal_face_z
-5.9827 -4.6662 -1.5637 -0.1249 0.0367 0.9915
-2.3163 -9.4770 -10.6545 -0.0470 0.8872 0.4589
5.8263 1.2690 -2.7681 0.1222 0.3371 -0.9335
1.9274 9.4553 10.9218 0.0389 -0.9169 -0.3972
-0.0093 -10.2647 9.5486 -1.0000 0.0000 0.0000
0.0093 10.2647 -9.5486 1.0000 0.0000 0.0000
